data_1001019
loop_
_publ_author_name
'Leclaire, A'
'Borel, M M'

_publ_section_title
;
Identification et structure du chlorure nitrate de calcium dihydrate
;
_journal_coden_ASTM ACBCAR
_journal_name_full 'Acta Crystallographica B (24,1968-38,1982)'
_journal_page_first 902
_journal_page_last 904
_journal_paper_doi 10.1107/S056774087800429X
_journal_volume 34
_journal_year 1978
_chemical_formula_structural 'CA CL N O3 (H2 O)2'
_chemical_formula_sum 'Ca Cl H4 N O5'
_chemical_name_systematic 'Calcium chloride nitrate dihydrate'
_space_group_IT_number 61
_symmetry_cell_setting orthorhombic
_symmetry_Int_Tables_number 61
_symmetry_space_group_name_Hall '-P 2ac 2ab'
_symmetry_space_group_name_H-M 'P b c a'
_cell_angle_alpha 90
_cell_angle_beta 90
_cell_angle_gamma 90
_cell_formula_units_Z 8
_cell_length_a 9.052(4)
_cell_length_b 6.676(5)
_cell_length_c 19.797(6)
_cell_volume 1196.4
_exptl_crystal_density_meas 1.91
_refine_ls_R_factor_all 0.027
_cod_original_formula_sum 'H4 Ca Cl N O5'
_cod_database_code 1001019

loop_
_symmetry_equiv_pos_as_xyz
x,y,z
1/2+x,1/2-y,-z
-x,1/2+y,1/2-z
1/2-x,-y,1/2+z
-x,-y,-z
1/2-x,1/2+y,z
x,1/2-y,1/2+z
1/2+x,y,1/2-z

loop_
_atom_site_label
_atom_site_type_symbol
_atom_site_symmetry_multiplicity
_atom_site_Wyckoff_symbol
_atom_site_fract_x
_atom_site_fract_y
_atom_site_fract_z
_atom_site_occupancy
_atom_site_attached_hydrogens
_atom_site_calc_flag
Ca1 Ca2+ 8 c -0.44610(3) 0.45016(5) 0.15445(2) 1. 0 d
Cl1 Cl1- 8 c -0.54426(6) 0.77308(7) 0.08206(3) 1. 0 d
O1 O2- 8 c -0.47087(14) 0.17955(24) 0.24714(8) 1. 0 d
O2 O2- 8 c -0.29772(18) -0.02586(25) 0.27703(9) 1. 0 d
O3 O2- 8 c -0.27803(15) 0.14700(25) 0.18346(7) 1. 0 d
N1 N5+ 8 c -0.34741(17) 0.09732(24) 0.23653(8) 1. 0 d
O4 O2- 8 c -0.60756(19) 0.23829(28) 0.09759(11) 1. 0 d
O5 O2- 8 c -0.30172(19) 0.39700(34) 0.05623(9) 1. 0 d
H1 H1+ 8 c -0.7001(51) 0.2556(71) 0.0980(27) 1. 0 d
H2 H1+ 8 c -0.5875(63) 0.1203(93) 0.0890(27) 1. 0 d
H3 H1+ 8 c -0.2124(75) 0.3519(95) 0.0543(29) 1. 0 d
H4 H1+ 8 c -0.3497(61) 0.3727(84) 0.0199(28) 1. 0 d

loop_
_atom_type_symbol
_atom_type_oxidation_number
Ca2+ 2.000
Cl1- -1.000
O2- -2.000
N5+ 5.000
H1+ 1.000
